data_1545276
loop_
_publ_author_name
'Xie, Jian'
'Wang, Yue-Wei'
'Qi, Lian-Wen'
'Zhang, Bo'

_publ_section_title
;
 Access to Aminated Saturated Oxygen Heterocycles via Copper-Catalyzed
 Aminooxygenation of Alkenes.
;
_journal_issue 5
_journal_name_full 'Organic letters'
_journal_page_first 1148
_journal_page_last 1151
_journal_paper_doi 10.1021/acs.orglett.7b00182
_journal_volume 19
_journal_year 2017
_chemical_formula_sum 'C22 H19 N O6 S2'
_chemical_formula_weight 457.50
_space_group_crystal_system monoclinic
_space_group_IT_number 14
_space_group_name_Hall '-P 2ybc'
_space_group_name_H-M_alt 'P 1 21/c 1'
_symmetry_space_group_name_Hall '-P 2ybc'
_symmetry_space_group_name_H-M 'P 1 21/c 1'
_atom_sites_solution_hydrogens geom
_audit_creation_method SHELXL-2014/7
_cell_angle_alpha 90
_cell_angle_beta 92.665(2)
_cell_angle_gamma 90
_cell_formula_units_Z 4
_cell_length_a 8.5085(9)
_cell_length_b 10.5638(12)
_cell_length_c 23.179(3)
_cell_measurement_reflns_used 4980
_cell_measurement_temperature 296(2)
_cell_measurement_theta_max 26.99
_cell_measurement_theta_min 2.61
_cell_volume 2081.1(4)
_computing_cell_refinement 'Bruker SAINT'
_computing_data_collection 'Bruker APEX2'
_computing_data_reduction 'Bruker SAINT'
_computing_molecular_graphics 'Bruker SHELXTL'
_computing_publication_material 'Bruker SHELXTL'
_computing_structure_refinement 'SHELXL-2014 (Sheldrick 2014)'
_computing_structure_solution 'SHELXS-97 (Sheldrick 2008)'
_diffrn_ambient_temperature 296(2)
_diffrn_measured_fraction_theta_full 0.999
_diffrn_measured_fraction_theta_max 0.997
_diffrn_measurement_device_type 'Bruker APEX-II CCD'
_diffrn_measurement_method '\f and \w scans'
_diffrn_radiation_type MoK\a
_diffrn_radiation_wavelength 0.71073
_diffrn_reflns_av_R_equivalents 0.0278
_diffrn_reflns_av_unetI/netI 0.0301
_diffrn_reflns_Laue_measured_fraction_full 0.999
_diffrn_reflns_Laue_measured_fraction_max 0.997
_diffrn_reflns_limit_h_max 10
_diffrn_reflns_limit_h_min -11
_diffrn_reflns_limit_k_max 13
_diffrn_reflns_limit_k_min -13
_diffrn_reflns_limit_l_max 25
_diffrn_reflns_limit_l_min -30
_diffrn_reflns_number 13861
_diffrn_reflns_point_group_measured_fraction_full 0.999
_diffrn_reflns_point_group_measured_fraction_max 0.997
_diffrn_reflns_theta_full 25.242
_diffrn_reflns_theta_max 27.494
_diffrn_reflns_theta_min 2.119
_exptl_absorpt_coefficient_mu 0.297
_exptl_crystal_colour
;
;
_exptl_crystal_density_diffrn 1.460
_exptl_crystal_description
;
;
_exptl_crystal_F_000 952
_exptl_crystal_size_max 0.280
_exptl_crystal_size_mid 0.260
_exptl_crystal_size_min 0.220
_refine_diff_density_max 0.343
_refine_diff_density_min -0.288
_refine_diff_density_rms 0.046
_refine_ls_extinction_coef 0.0218(13)
_refine_ls_extinction_expression Fc^*^=kFc[1+0.001xFc^2^\l^3^/sin(2\q)]^-1/4^
_refine_ls_extinction_method 'SHELXL-2014/7 (Sheldrick 2014'
_refine_ls_goodness_of_fit_ref 1.055
_refine_ls_hydrogen_treatment constr
_refine_ls_matrix_type full
_refine_ls_number_parameters 282
_refine_ls_number_reflns 4760
_refine_ls_number_restraints 0
_refine_ls_restrained_S_all 1.055
_refine_ls_R_factor_all 0.0469
_refine_ls_R_factor_gt 0.0370
_refine_ls_shift/su_max 0.001
_refine_ls_shift/su_mean 0.000
_refine_ls_structure_factor_coef Fsqd
_refine_ls_weighting_details 'w=1/[\s^2^(Fo^2^)+(0.0475P)^2^+0.5169P] where P=(Fo^2^+2Fc^2^)/3'
_refine_ls_weighting_scheme calc
_refine_ls_wR_factor_gt 0.0952
_refine_ls_wR_factor_ref 0.1012
_reflns_Friedel_coverage 0.000
_reflns_number_gt 3884
_reflns_number_total 4760
_reflns_threshold_expression 'I > 2\s(I)'
_cod_data_source_file ol7b00182_si_002.cif
_cod_data_source_block 20161220YKDZBXJ01_0m_a
_cod_depositor_comments 'Adding full bibliography for 1545276.cif.'
_cod_database_code 1545276
_shelx_shelxl_version_number 2014/7
_shelx_space_group_comment
;
The symmetry employed for this shelxl refinement is uniquely defined
by the following loop, which should always be used as a source of
symmetry information in preference to the above space-group names.
They are only intended as comments.
;
_shelx_estimated_absorpt_t_min 0.922
_shelx_estimated_absorpt_t_max 0.938

loop_
_space_group_symop_operation_xyz
'x, y, z'
'-x, y+1/2, -z+1/2'
'-x, -y, -z'
'x, -y-1/2, z-1/2'

loop_
_atom_site_label
_atom_site_type_symbol
_atom_site_fract_x
_atom_site_fract_y
_atom_site_fract_z
_atom_site_U_iso_or_equiv
_atom_site_adp_type
_atom_site_occupancy
_atom_site_site_symmetry_order
_atom_site_calc_flag
_atom_site_refinement_flags_posn
_atom_site_refinement_flags_adp
C1 C 0.6717(2) 0.69728(15) 0.40875(7) 0.0385(4) Uani 1 1 d . .
C2 C 0.8221(2) 0.70431(19) 0.38853(8) 0.0503(4) Uani 1 1 d . .
H2 H 0.8588 0.6431 0.3637 0.060 Uiso 1 1 calc R U
C3 C 0.9161(3) 0.8053(2) 0.40643(9) 0.0600(5) Uani 1 1 d . .
H3 H 1.0178 0.8117 0.3937 0.072 Uiso 1 1 calc R U
C4 C 0.8608(3) 0.8964(2) 0.44300(9) 0.0585(5) Uani 1 1 d . .
H4 H 0.9260 0.9635 0.4543 0.070 Uiso 1 1 calc R U
C5 C 0.7108(3) 0.89042(17) 0.46317(8) 0.0513(5) Uani 1 1 d . .
H5 H 0.6741 0.9519 0.4879 0.062 Uiso 1 1 calc R U
C6 C 0.6168(2) 0.78904(16) 0.44516(7) 0.0406(4) Uani 1 1 d . .
C7 C 0.5447(2) 0.60023(15) 0.39705(7) 0.0369(4) Uani 1 1 d . .
C8 C 0.5873(3) 0.47070(17) 0.42118(7) 0.0515(5) Uani 1 1 d . .
H8A H 0.6138 0.4777 0.4618 0.077 Uiso 1 1 calc R U
H8B H 0.6758 0.4378 0.4018 0.077 Uiso 1 1 calc R U
H8C H 0.4992 0.4146 0.4153 0.077 Uiso 1 1 calc R U
C9 C 0.4538(2) 0.75902(17) 0.45746(7) 0.0449(4) Uani 1 1 d . .
C10 C 0.4967(2) 0.60334(14) 0.33238(6) 0.0349(3) Uani 1 1 d . .
H10A H 0.4514 0.6858 0.3236 0.042 Uiso 1 1 calc R U
H10B H 0.5914 0.5959 0.3109 0.042 Uiso 1 1 calc R U
C11 C 0.7027(2) 0.4693(2) 0.21065(9) 0.0531(5) Uani 1 1 d . .
H11 H 0.7662 0.4324 0.2398 0.064 Uiso 1 1 calc R U
C12 C 0.7692(3) 0.5315(2) 0.16538(10) 0.0654(6) Uani 1 1 d . .
H12 H 0.8781 0.5357 0.1635 0.079 Uiso 1 1 calc R U
C13 C 0.6747(3) 0.5868(2) 0.12334(9) 0.0644(6) Uani 1 1 d . .
H13 H 0.7199 0.6303 0.0934 0.077 Uiso 1 1 calc R U
C14 C 0.5136(3) 0.5790(2) 0.12461(8) 0.0616(6) Uani 1 1 d . .
H14 H 0.4507 0.6164 0.0955 0.074 Uiso 1 1 calc R U
C15 C 0.4448(2) 0.51569(19) 0.16924(8) 0.0496(4) Uani 1 1 d . .
H15 H 0.3360 0.5090 0.1702 0.059 Uiso 1 1 calc R U
C16 C 0.5411(2) 0.46282(15) 0.21215(7) 0.0370(4) Uani 1 1 d . .
C17 C 0.1007(2) 0.43125(17) 0.35013(8) 0.0414(4) Uani 1 1 d . .
C18 C 0.0121(2) 0.33306(19) 0.32664(9) 0.0518(5) Uani 1 1 d . .
H18 H 0.0051 0.3203 0.2869 0.062 Uiso 1 1 calc R U
C19 C -0.0665(2) 0.2537(2) 0.36330(11) 0.0598(5) Uani 1 1 d . .
H19 H -0.1292 0.1887 0.3480 0.072 Uiso 1 1 calc R U
C20 C -0.0522(2) 0.2706(2) 0.42189(11) 0.0597(5) Uani 1 1 d . .
H20 H -0.1049 0.2168 0.4462 0.072 Uiso 1 1 calc R U
C21 C 0.0398(3) 0.3671(2) 0.44499(9) 0.0576(5) Uani 1 1 d . .
H21 H 0.0509 0.3769 0.4848 0.069 Uiso 1 1 calc R U
C22 C 0.1158(2) 0.44942(19) 0.40922(8) 0.0494(4) Uani 1 1 d . .
H22 H 0.1760 0.5158 0.4246 0.059 Uiso 1 1 calc R U
N1 N 0.38400(16) 0.50567(12) 0.31067(5) 0.0345(3) Uani 1 1 d . .
O1 O 0.32982(16) 0.30917(12) 0.25380(6) 0.0526(3) Uani 1 1 d . .
O2 O 0.58654(16) 0.33575(12) 0.30584(5) 0.0502(3) Uani 1 1 d . .
O3 O 0.13101(16) 0.52081(15) 0.24675(6) 0.0617(4) Uani 1 1 d . .
O4 O 0.17933(16) 0.66415(12) 0.32913(6) 0.0565(4) Uani 1 1 d . .
O5 O 0.41367(14) 0.64894(11) 0.42977(5) 0.0442(3) Uani 1 1 d . .
O6 O 0.36187(19) 0.81335(14) 0.48654(6) 0.0651(4) Uani 1 1 d . .
S1 S 0.45916(5) 0.38691(4) 0.27159(2) 0.03670(13) Uani 1 1 d . .
S2 S 0.18991(5) 0.54098(4) 0.30441(2) 0.04276(13) Uani 1 1 d . .

loop_
_atom_site_aniso_label
_atom_site_aniso_U_11
_atom_site_aniso_U_22
_atom_site_aniso_U_33
_atom_site_aniso_U_23
_atom_site_aniso_U_13
_atom_site_aniso_U_12
C1 0.0483(10) 0.0368(8) 0.0305(8) -0.0034(6) 0.0032(7) 0.0023(7)
C2 0.0476(10) 0.0549(11) 0.0491(10) -0.0093(8) 0.0088(8) 0.0016(9)
C3 0.0513(12) 0.0668(13) 0.0619(13) -0.0040(10) 0.0030(10) -0.0104(10)
C4 0.0656(13) 0.0520(12) 0.0565(12) -0.0032(9) -0.0103(10) -0.0152(10)
C5 0.0747(14) 0.0402(10) 0.0386(9) -0.0082(7) -0.0011(9) -0.0009(9)
C6 0.0560(10) 0.0359(8) 0.0299(8) -0.0028(6) 0.0033(7) 0.0025(7)
C7 0.0481(9) 0.0335(8) 0.0299(8) -0.0041(6) 0.0097(7) 0.0019(7)
C8 0.0798(14) 0.0406(10) 0.0340(9) 0.0033(7) 0.0012(9) 0.0042(9)
C9 0.0629(11) 0.0413(9) 0.0315(8) -0.0045(7) 0.0122(8) 0.0027(8)
C10 0.0451(9) 0.0281(7) 0.0322(8) -0.0006(6) 0.0101(7) -0.0004(6)
C11 0.0505(11) 0.0602(12) 0.0494(11) -0.0007(9) 0.0104(9) 0.0034(9)
C12 0.0604(13) 0.0782(15) 0.0595(13) -0.0009(11) 0.0224(11) -0.0078(11)
C13 0.0904(17) 0.0626(13) 0.0424(11) -0.0046(9) 0.0244(11) -0.0213(12)
C14 0.0873(17) 0.0614(12) 0.0358(10) 0.0049(9) 0.0003(10) -0.0064(11)
C15 0.0551(11) 0.0560(11) 0.0376(9) 0.0010(8) 0.0010(8) -0.0027(9)
C16 0.0488(10) 0.0333(8) 0.0297(7) -0.0070(6) 0.0083(7) 0.0004(7)
C17 0.0356(9) 0.0426(9) 0.0467(9) 0.0037(7) 0.0077(7) 0.0037(7)
C18 0.0422(10) 0.0556(11) 0.0573(11) -0.0049(9) 0.0014(8) 0.0021(8)
C19 0.0431(10) 0.0502(11) 0.0866(16) -0.0040(10) 0.0082(10) -0.0074(9)
C20 0.0494(11) 0.0500(11) 0.0815(15) 0.0131(10) 0.0232(10) 0.0010(9)
C21 0.0619(13) 0.0596(12) 0.0525(11) 0.0078(9) 0.0162(10) -0.0008(10)
C22 0.0503(11) 0.0514(11) 0.0471(10) 0.0003(8) 0.0076(8) -0.0062(8)
N1 0.0394(7) 0.0308(6) 0.0338(7) -0.0035(5) 0.0076(5) 0.0036(5)
O1 0.0641(8) 0.0424(7) 0.0520(7) -0.0110(6) 0.0114(6) -0.0143(6)
O2 0.0639(8) 0.0434(7) 0.0438(7) 0.0030(5) 0.0065(6) 0.0192(6)
O3 0.0554(8) 0.0845(10) 0.0446(7) 0.0128(7) -0.0054(6) 0.0065(7)
O4 0.0571(8) 0.0412(7) 0.0730(9) 0.0073(6) 0.0212(7) 0.0158(6)
O5 0.0528(7) 0.0450(7) 0.0361(6) -0.0078(5) 0.0160(5) -0.0048(5)
O6 0.0780(10) 0.0613(9) 0.0585(8) -0.0189(7) 0.0304(8) 0.0048(8)
S1 0.0479(3) 0.0292(2) 0.0335(2) -0.00361(15) 0.00768(17) 0.00273(16)
S2 0.0421(2) 0.0442(2) 0.0425(2) 0.00763(18) 0.00696(18) 0.00872(18)

loop_
_atom_type_symbol
_atom_type_description
_atom_type_scat_dispersion_real
_atom_type_scat_dispersion_imag
_atom_type_scat_source
C C 0.0033 0.0016 'International Tables Vol C Tables 4.2.6.8 and 6.1.1.4'
H H 0.0000 0.0000 'International Tables Vol C Tables 4.2.6.8 and 6.1.1.4'
N N 0.0061 0.0033 'International Tables Vol C Tables 4.2.6.8 and 6.1.1.4'
O O 0.0106 0.0060 'International Tables Vol C Tables 4.2.6.8 and 6.1.1.4'
S S 0.1246 0.1234 'International Tables Vol C Tables 4.2.6.8 and 6.1.1.4'

loop_
_geom_angle_atom_site_label_1
_geom_angle_atom_site_label_2
_geom_angle_atom_site_label_3
_geom_angle
C6 C1 C2 120.87(17)
C6 C1 C7 109.16(15)
C2 C1 C7 129.97(15)
C1 C2 C3 118.03(18)
C1 C2 H2 121.0
C3 C2 H2 121.0
C4 C3 C2 120.8(2)
C4 C3 H3 119.6
C2 C3 H3 119.6
C3 C4 C5 121.53(18)
C3 C4 H4 119.2
C5 C4 H4 119.2
C4 C5 C6 117.51(17)
C4 C5 H5 121.2
C6 C5 H5 121.2
C1 C6 C5 121.25(18)
C1 C6 C9 108.50(15)
C5 C6 C9 130.24(16)
O5 C7 C1 102.94(12)
O5 C7 C8 107.43(13)
C1 C7 C8 113.03(15)
O5 C7 C10 108.81(13)
C1 C7 C10 108.51(13)
C8 C7 C10 115.32(13)
C7 C8 H8A 109.5
C7 C8 H8B 109.5
H8A C8 H8B 109.5
C7 C8 H8C 109.5
H8A C8 H8C 109.5
H8B C8 H8C 109.5
O6 C9 O5 121.08(17)
O6 C9 C6 130.76(17)
O5 C9 C6 108.16(14)
N1 C10 C7 117.09(12)
N1 C10 H10A 108.0
C7 C10 H10A 108.0
N1 C10 H10B 108.0
C7 C10 H10B 108.0
H10A C10 H10B 107.3
C16 C11 C12 119.2(2)
C16 C11 H11 120.4
C12 C11 H11 120.4
C13 C12 C11 119.8(2)
C13 C12 H12 120.1
C11 C12 H12 120.1
C12 C13 C14 120.95(19)
C12 C13 H13 119.5
C14 C13 H13 119.5
C13 C14 C15 120.1(2)
C13 C14 H14 120.0
C15 C14 H14 120.0
C16 C15 C14 118.54(19)
C16 C15 H15 120.7
C14 C15 H15 120.7
C15 C16 C11 121.47(17)
C15 C16 S1 120.29(14)
C11 C16 S1 118.22(14)
C18 C17 C22 121.26(17)
C18 C17 S2 119.95(14)
C22 C17 S2 118.72(14)
C17 C18 C19 118.86(19)
C17 C18 H18 120.6
C19 C18 H18 120.6
C20 C19 C18 120.39(19)
C20 C19 H19 119.8
C18 C19 H19 119.8
C19 C20 C21 120.27(19)
C19 C20 H20 119.9
C21 C20 H20 119.9
C20 C21 C22 120.3(2)
C20 C21 H21 119.8
C22 C21 H21 119.8
C21 C22 C17 118.84(18)
C21 C22 H22 120.6
C17 C22 H22 120.6
C10 N1 S1 116.37(10)
C10 N1 S2 119.30(10)
S1 N1 S2 120.63(8)
C9 O5 C7 111.23(13)
O1 S1 O2 120.24(9)
O1 S1 N1 106.12(7)
O2 S1 N1 106.30(7)
O1 S1 C16 111.42(8)
O2 S1 C16 106.87(8)
N1 S1 C16 104.72(7)
O3 S2 O4 119.23(9)
O3 S2 N1 110.33(8)
O4 S2 N1 104.25(8)
O3 S2 C17 108.86(9)
O4 S2 C17 108.73(8)
N1 S2 C17 104.40(7)

loop_
_geom_bond_atom_site_label_1
_geom_bond_atom_site_label_2
_geom_bond_distance
C1 C6 1.381(2)
C1 C2 1.385(3)
C1 C7 1.505(2)
C2 C3 1.385(3)
C2 H2 0.9300
C3 C4 1.380(3)
C3 H3 0.9300
C4 C5 1.381(3)
C4 H4 0.9300
C5 C6 1.389(3)
C5 H5 0.9300
C6 C9 1.464(3)
C7 O5 1.4701(19)
C7 C8 1.516(2)
C7 C10 1.536(2)
C8 H8A 0.9600
C8 H8B 0.9600
C8 H8C 0.9600
C9 O6 1.202(2)
C9 O5 1.364(2)
C10 N1 1.481(2)
C10 H10A 0.9700
C10 H10B 0.9700
C11 C16 1.379(3)
C11 C12 1.381(3)
C11 H11 0.9300
C12 C13 1.366(3)
C12 H12 0.9300
C13 C14 1.375(3)
C13 H13 0.9300
C14 C15 1.384(3)
C14 H14 0.9300
C15 C16 1.377(2)
C15 H15 0.9300
C16 S1 1.7655(16)
C17 C18 1.380(3)
C17 C22 1.383(3)
C17 S2 1.7656(18)
C18 C19 1.387(3)
C18 H18 0.9300
C19 C20 1.370(3)
C19 H19 0.9300
C20 C21 1.379(3)
C20 H20 0.9300
C21 C22 1.382(3)
C21 H21 0.9300
C22 H22 0.9300
N1 S1 1.6904(13)
N1 S2 1.6927(14)
O1 S1 1.4190(13)
O2 S1 1.4202(13)
O3 S2 1.4216(14)
O4 S2 1.4262(14)
